data_4101679
loop_
_publ_author_name
'Ni, Zhaoping'
'Shores, Matthew P'

_publ_section_title
;
 Magnetic observation of anion binding in iron coordination complexes:
 toward spin-switching chemosensors.
;
_journal_issue 1
_journal_name_full 'Journal of the American Chemical Society'
_journal_page_first 32
_journal_page_last 33
_journal_paper_doi 10.1021/ja807379a
_journal_volume 131
_journal_year 2009
_chemical_formula_moiety 'C24 H42 Fe N12, 2(C24 H20 B)'
_chemical_formula_sum 'C72 H82 B2 Fe N12'
_chemical_formula_weight 1192.97
_chemical_name_systematic
; 
 ? 
;
_space_group_IT_number 9
_symmetry_cell_setting monoclinic
_symmetry_space_group_name_Hall 'C -2yc'
_symmetry_space_group_name_H-M 'C 1 c 1'
_atom_sites_solution_hydrogens geom
_atom_sites_solution_primary direct
_atom_sites_solution_secondary difmap
_audit_creation_method SHELXL-97
_cell_angle_alpha 90.00
_cell_angle_beta 113.4660(10)
_cell_angle_gamma 90.00
_cell_formula_units_Z 4
_cell_length_a 25.4833(7)
_cell_length_b 11.1536(3)
_cell_length_c 24.7455(7)
_cell_measurement_reflns_used 9979
_cell_measurement_temperature 296(2)
_cell_measurement_theta_max 22.74
_cell_measurement_theta_min 2.35
_cell_volume 6451.7(3)
_computing_cell_refinement 'Bruker SMART'
_computing_data_collection 'Bruker SMART'
_computing_data_reduction 'Bruker SAINT'
_computing_molecular_graphics 'Bruker SHELXTL'
_computing_publication_material 'Bruker SHELXTL'
_computing_structure_refinement 'SHELXL-97 (Sheldrick, 1997)'
_computing_structure_solution 'SHELXS-97 (Sheldrick, 1990)'
_diffrn_ambient_temperature 296(2)
_diffrn_measured_fraction_theta_full 0.989
_diffrn_measured_fraction_theta_max 0.989
_diffrn_measurement_device_type 'CCD area detector'
_diffrn_measurement_method 'phi and omega scans'
_diffrn_radiation_monochromator graphite
_diffrn_radiation_source 'fine-focus sealed tube'
_diffrn_radiation_type MoK\a
_diffrn_radiation_wavelength 0.71073
_diffrn_reflns_av_R_equivalents 0.0528
_diffrn_reflns_av_sigmaI/netI 0.1237
_diffrn_reflns_limit_h_max 36
_diffrn_reflns_limit_h_min -39
_diffrn_reflns_limit_k_max 17
_diffrn_reflns_limit_k_min -16
_diffrn_reflns_limit_l_max 36
_diffrn_reflns_limit_l_min -38
_diffrn_reflns_number 48778
_diffrn_reflns_theta_full 33.25
_diffrn_reflns_theta_max 33.25
_diffrn_reflns_theta_min 2.46
_exptl_absorpt_coefficient_mu 0.286
_exptl_absorpt_correction_T_max 0.97
_exptl_absorpt_correction_T_min 0.93
_exptl_absorpt_correction_type multi-scan
_exptl_absorpt_process_details 'SADABS, Bruker(2000)'
_exptl_crystal_colour red
_exptl_crystal_density_diffrn 1.228
_exptl_crystal_density_method 'not measured'
_exptl_crystal_description block
_exptl_crystal_F_000 2536
_exptl_crystal_size_max 0.323
_exptl_crystal_size_mid 0.203
_exptl_crystal_size_min 0.095
_refine_diff_density_max 0.223
_refine_diff_density_min -0.248
_refine_diff_density_rms 0.037
_refine_ls_abs_structure_details 'Flack H D (1983), Acta Cryst. A39, 876-881'
_refine_ls_abs_structure_Flack 0.008(10)
_refine_ls_extinction_method none
_refine_ls_goodness_of_fit_ref 1.000
_refine_ls_hydrogen_treatment constr
_refine_ls_matrix_type full
_refine_ls_number_parameters 784
_refine_ls_number_reflns 22014
_refine_ls_number_restraints 2
_refine_ls_restrained_S_all 1.000
_refine_ls_R_factor_all 0.1940
_refine_ls_R_factor_gt 0.0550
_refine_ls_shift/su_max 0.001
_refine_ls_shift/su_mean 0.000
_refine_ls_structure_factor_coef Fsqd
_refine_ls_weighting_details 'calc w=1/[\s^2^(Fo^2^)+(0.0100P)^2^+1.6000P] where P=(Fo^2^+2Fc^2^)/3'
_refine_ls_weighting_scheme calc
_refine_ls_wR_factor_gt 0.0837
_refine_ls_wR_factor_ref 0.1072
_reflns_number_gt 8305
_reflns_number_total 22014
_reflns_threshold_expression >2sigma(I)
_cod_data_source_file ja807379a_si_003.cif
_cod_data_source_block 708761
_cod_depositor_comments
;
The following automatic conversions were performed:

'_symmetry_cell_setting' value 'Monoclinic' changed to 'monoclinic'
according to the built-in table from CIF Core dictionary named
'cif_core.dic' version 2.4.1 from 2010-06-29.

Automatic conversion script
Id: cif_fix_values 1673 2011-04-08 12:14:43Z adriana 
;
_cod_original_sg_symbol_H-M Cc
_cod_database_code 4101679

loop_
_symmetry_equiv_pos_as_xyz
'x, y, z'
'x, -y, z+1/2'
'x+1/2, y+1/2, z'
'x+1/2, -y+1/2, z+1/2'

loop_
_atom_site_label
_atom_site_type_symbol
_atom_site_fract_x
_atom_site_fract_y
_atom_site_fract_z
_atom_site_U_iso_or_equiv
_atom_site_adp_type
_atom_site_occupancy
_atom_site_symmetry_multiplicity
_atom_site_calc_flag
_atom_site_refinement_flags
_atom_site_disorder_assembly
_atom_site_disorder_group
Fe1 Fe 0.930255(18) 0.27224(3) 0.978954(19) 0.05235(11) Uani 1 1 d . . .
N1 N 0.99292(10) 0.4147(2) 1.00443(10) 0.0523(6) Uani 1 1 d . . .
N2 N 1.04813(12) 0.5345(2) 0.97078(11) 0.0755(8) Uani 1 1 d . . .
H2A H 1.0575 0.5501 0.9417 0.091 Uiso 1 1 calc R . .
N3 N 0.99164(13) 0.4346(2) 0.86102(11) 0.0762(8) Uani 1 1 d . . .
H3A H 1.0111 0.4997 0.8658 0.091 Uiso 1 1 calc R . .
N4 N 0.95683(11) 0.2873(2) 0.90542(10) 0.0566(7) Uani 1 1 d . . .
N5 N 0.85913(11) 0.3973(2) 0.93934(11) 0.0547(7) Uani 1 1 d . . .
N6 N 0.75920(11) 0.4009(2) 0.90894(13) 0.0746(7) Uani 1 1 d . . .
H6A H 0.7277 0.3614 0.8943 0.090 Uiso 1 1 calc R . .
N7 N 0.76003(12) 0.1630(2) 0.87240(12) 0.0743(7) Uani 1 1 d . . .
H7A H 0.7302 0.2071 0.8559 0.089 Uiso 1 1 calc R . .
N8 N 0.85759(11) 0.1595(2) 0.93455(11) 0.0560(7) Uani 1 1 d . . .
N9 N 0.91844(11) 0.2684(2) 1.06083(11) 0.0559(7) Uani 1 1 d . . .
N10 N 0.93338(12) 0.1441(2) 1.14041(11) 0.0754(8) Uani 1 1 d . . .
H10A H 0.9550 0.0909 1.1640 0.090 Uiso 1 1 calc R . .
N11 N 1.03381(13) 0.0669(3) 1.12858(13) 0.0911(9) Uani 1 1 d . . .
H11A H 1.0338 0.0679 1.1633 0.109 Uiso 1 1 calc R . .
N12 N 0.98813(11) 0.1307(2) 1.03071(12) 0.0602(7) Uani 1 1 d . . .
B1 B 0.77836(16) 0.2133(3) 0.61983(17) 0.0515(9) Uani 1 1 d . . .
B2 B 0.07426(16) 0.7891(3) 0.83192(16) 0.0540(9) Uani 1 1 d . . .
C1 C 1.01939(14) 0.4707(3) 1.06284(13) 0.0714(9) Uani 1 1 d . . .
H1A H 0.9896 0.5066 1.0726 0.086 Uiso 1 1 calc R . .
H1B H 1.0377 0.4088 1.0918 0.086 Uiso 1 1 calc R . .
C2 C 1.0599(3) 0.5584(5) 1.0668(2) 0.178(3) Uani 1 1 d . . .
H2B H 1.0489 0.6278 1.0836 0.214 Uiso 1 1 calc R . .
H2C H 1.0954 0.5297 1.0970 0.214 Uiso 1 1 calc R . .
C3 C 1.0745(2) 0.6022(4) 1.02455(17) 0.1128(15) Uani 1 1 d . . .
H3B H 1.1158 0.5993 1.0375 0.135 Uiso 1 1 calc R . .
H3C H 1.0626 0.6854 1.0173 0.135 Uiso 1 1 calc R . .
C4 C 1.00970(11) 0.4485(2) 0.96452(12) 0.0451(6) Uani 1 1 d . . .
C5 C 0.98367(12) 0.3859(2) 0.90730(12) 0.0478(7) Uani 1 1 d . . .
C6 C 0.9678(2) 0.3785(4) 0.80365(16) 0.1081(15) Uani 1 1 d . . .
H6B H 0.9566 0.4396 0.7732 0.130 Uiso 1 1 calc R . .
H6C H 0.9964 0.3278 0.7985 0.130 Uiso 1 1 calc R . .
C7 C 0.9208(2) 0.3107(4) 0.79844(17) 0.131(2) Uani 1 1 d . . .
H7B H 0.9098 0.2632 0.7628 0.157 Uiso 1 1 calc R . .
H7C H 0.8894 0.3649 0.7934 0.157 Uiso 1 1 calc R . .
C8 C 0.92783(17) 0.2288(3) 0.84798(15) 0.0847(12) Uani 1 1 d . . .
H8A H 0.8905 0.2011 0.8443 0.102 Uiso 1 1 calc R . .
H8B H 0.9498 0.1594 0.8458 0.102 Uiso 1 1 calc R . .
C9 C 0.86199(14) 0.5248(3) 0.95011(16) 0.0725(9) Uani 1 1 d . . .
H9A H 0.8879 0.5603 0.9347 0.087 Uiso 1 1 calc R . .
H9B H 0.8778 0.5384 0.9923 0.087 Uiso 1 1 calc R . .
C10 C 0.8048(2) 0.5872(4) 0.9228(3) 0.149(2) Uani 1 1 d . . .
H10B H 0.8072 0.6616 0.9440 0.179 Uiso 1 1 calc R . .
H10C H 0.7982 0.6081 0.8826 0.179 Uiso 1 1 calc R . .
C11 C 0.75907(18) 0.5261(3) 0.9219(2) 0.1151(17) Uani 1 1 d . . .
H11B H 0.7249 0.5621 0.8927 0.138 Uiso 1 1 calc R . .
H11C H 0.7569 0.5346 0.9599 0.138 Uiso 1 1 calc R . .
C12 C 0.80979(13) 0.3459(3) 0.92015(12) 0.0535(7) Uani 1 1 d . . .
C13 C 0.80880(13) 0.2147(3) 0.90872(12) 0.0539(7) Uani 1 1 d . . .
C14 C 0.75576(19) 0.0374(3) 0.8600(2) 0.1097(14) Uani 1 1 d . . .
H14A H 0.7545 0.0242 0.8207 0.132 Uiso 1 1 calc R . .
H14B H 0.7205 0.0067 0.8609 0.132 Uiso 1 1 calc R . .
C15 C 0.8035(2) -0.0262(3) 0.9021(3) 0.145(2) Uani 1 1 d . . .
H15A H 0.8068 -0.1021 0.8846 0.174 Uiso 1 1 calc R . .
H15B H 0.7945 -0.0444 0.9358 0.174 Uiso 1 1 calc R . .
C16 C 0.85905(16) 0.0312(3) 0.92378(16) 0.0780(10) Uani 1 1 d . . .
H16A H 0.8760 0.0190 0.8954 0.094 Uiso 1 1 calc R . .
H16B H 0.8836 -0.0076 0.9602 0.094 Uiso 1 1 calc R . .
C17 C 0.87151(16) 0.3232(3) 1.07155(15) 0.0806(10) Uani 1 1 d . . .
H17A H 0.8359 0.2867 1.0453 0.097 Uiso 1 1 calc R . .
H17B H 0.8698 0.4076 1.0616 0.097 Uiso 1 1 calc R . .
C18 C 0.87546(19) 0.3125(4) 1.13217(18) 0.1038(14) Uani 1 1 d . . .
H18A H 0.9070 0.3607 1.1584 0.125 Uiso 1 1 calc R . .
H18B H 0.8405 0.3414 1.1344 0.125 Uiso 1 1 calc R . .
C19 C 0.88439(16) 0.1892(3) 1.14972(17) 0.0854(11) Uani 1 1 d . . .
H19A H 0.8507 0.1426 1.1268 0.102 Uiso 1 1 calc R . .
H19B H 0.8910 0.1819 1.1910 0.102 Uiso 1 1 calc R . .
C20 C 0.94562(13) 0.1838(3) 1.09574(13) 0.0537(8) Uani 1 1 d . . .
C21 C 0.99281(13) 0.1243(2) 1.08443(14) 0.0565(7) Uani 1 1 d . . .
C22 C 1.07806(19) 0.0034(4) 1.1180(2) 0.1223(16) Uani 1 1 d . . .
H22A H 1.1133 0.0492 1.1343 0.147 Uiso 1 1 calc R . .
H22B H 1.0847 -0.0731 1.1383 0.147 Uiso 1 1 calc R . .
C23 C 1.0642(3) -0.0166(6) 1.0583(3) 0.172(3) Uani 1 1 d . . .
H23A H 1.0444 -0.0929 1.0483 0.207 Uiso 1 1 calc R . .
H23B H 1.0998 -0.0259 1.0533 0.207 Uiso 1 1 calc R . .
C24 C 1.03089(16) 0.0676(3) 1.01640(17) 0.0864(11) Uani 1 1 d . . .
H24A H 1.0116 0.0266 0.9791 0.104 Uiso 1 1 calc R . .
H24B H 1.0563 0.1265 1.0109 0.104 Uiso 1 1 calc R . .
C25 C 0.76579(13) 0.3201(3) 0.65870(13) 0.0506(7) Uani 1 1 d . . .
C26 C 0.76019(16) 0.3053(3) 0.71224(16) 0.0714(10) Uani 1 1 d . . .
H26A H 0.7639 0.2286 0.7281 0.086 Uiso 1 1 calc R . .
C27 C 0.74934(17) 0.3991(4) 0.74271(17) 0.0874(12) Uani 1 1 d . . .
H27A H 0.7458 0.3839 0.7780 0.105 Uiso 1 1 calc R . .
C28 C 0.74382(17) 0.5125(3) 0.72218(17) 0.0775(10) Uani 1 1 d . . .
H28A H 0.7376 0.5756 0.7435 0.093 Uiso 1 1 calc R . .
C29 C 0.74756(15) 0.5327(3) 0.66933(16) 0.0707(10) Uani 1 1 d . . .
H29A H 0.7430 0.6099 0.6540 0.085 Uiso 1 1 calc R . .
C30 C 0.75822(14) 0.4384(3) 0.63853(14) 0.0612(9) Uani 1 1 d . . .
H30A H 0.7604 0.4548 0.6026 0.073 Uiso 1 1 calc R . .
C31 C 0.84182(13) 0.2320(3) 0.61743(13) 0.0514(8) Uani 1 1 d . . .
C32 C 0.87705(14) 0.3309(3) 0.63754(13) 0.0609(8) Uani 1 1 d . . .
H32A H 0.8653 0.3922 0.6557 0.073 Uiso 1 1 calc R . .
C33 C 0.92860(15) 0.3436(3) 0.63216(16) 0.0775(10) Uani 1 1 d . . .
H33A H 0.9507 0.4118 0.6470 0.093 Uiso 1 1 calc R . .
C34 C 0.94725(17) 0.2574(4) 0.60541(19) 0.0857(12) Uani 1 1 d . . .
H34A H 0.9818 0.2664 0.6013 0.103 Uiso 1 1 calc R . .
C35 C 0.91416(17) 0.1561(3) 0.58434(17) 0.0812(10) Uani 1 1 d . . .
H35A H 0.9258 0.0964 0.5653 0.097 Uiso 1 1 calc R . .
C36 C 0.86342(14) 0.1443(3) 0.59197(15) 0.0689(9) Uani 1 1 d . . .
H36A H 0.8426 0.0739 0.5793 0.083 Uiso 1 1 calc R . .
C37 C 0.72839(13) 0.2161(3) 0.55297(14) 0.0516(8) Uani 1 1 d . . .
C38 C 0.73695(15) 0.2049(3) 0.50202(15) 0.0842(10) Uani 1 1 d . . .
H38A H 0.7743 0.1969 0.5048 0.101 Uiso 1 1 calc R . .
C39 C 0.6924(2) 0.2048(4) 0.44575(17) 0.1012(13) Uani 1 1 d . . .
H39A H 0.7012 0.1954 0.4129 0.121 Uiso 1 1 calc R . .
C40 C 0.6391(2) 0.2174(4) 0.4381(2) 0.0941(13) Uani 1 1 d . . .
H40A H 0.6101 0.2173 0.4005 0.113 Uiso 1 1 calc R . .
C41 C 0.62714(16) 0.2308(3) 0.4865(2) 0.1043(14) Uani 1 1 d . . .
H41A H 0.5894 0.2409 0.4821 0.125 Uiso 1 1 calc R . .
C42 C 0.67188(16) 0.2296(3) 0.54426(17) 0.0831(10) Uani 1 1 d . . .
H42A H 0.6626 0.2382 0.5768 0.100 Uiso 1 1 calc R . .
C43 C 0.77934(14) 0.0828(3) 0.65146(14) 0.0517(8) Uani 1 1 d . . .
C44 C 0.73677(15) -0.0015(3) 0.63121(15) 0.0687(9) Uani 1 1 d . . .
H44A H 0.7063 0.0122 0.5953 0.082 Uiso 1 1 calc R . .
C45 C 0.73670(17) -0.1054(3) 0.66120(19) 0.0830(11) Uani 1 1 d . . .
H45A H 0.7067 -0.1595 0.6453 0.100 Uiso 1 1 calc R . .
C46 C 0.78038(19) -0.1298(3) 0.71416(19) 0.0805(11) Uani 1 1 d . . .
H46A H 0.7801 -0.1994 0.7347 0.097 Uiso 1 1 calc R . .
C47 C 0.82469(17) -0.0496(3) 0.73636(15) 0.0793(10) Uani 1 1 d . . .
H47A H 0.8552 -0.0645 0.7721 0.095 Uiso 1 1 calc R . .
C48 C 0.82340(15) 0.0541(3) 0.70480(15) 0.0729(9) Uani 1 1 d . . .
H48A H 0.8538 0.1074 0.7203 0.088 Uiso 1 1 calc R . .
C49 C 0.06616(14) 0.9207(3) 0.79974(13) 0.0571(8) Uani 1 1 d . . .
C50 C 0.01370(14) 0.9772(3) 0.77194(13) 0.0620(8) Uani 1 1 d . . .
H50A H -0.0186 0.9397 0.7726 0.074 Uiso 1 1 calc R . .
C51 C 0.00680(16) 1.0872(3) 0.74313(15) 0.0747(9) Uani 1 1 d . . .
H51A H -0.0294 1.1205 0.7245 0.090 Uiso 1 1 calc R . .
C52 C 0.0533(2) 1.1451(3) 0.74255(17) 0.0859(12) Uani 1 1 d . . .
H52A H 0.0490 1.2180 0.7230 0.103 Uiso 1 1 calc R . .
C53 C 0.1058(2) 1.0972(4) 0.77022(18) 0.0881(12) Uani 1 1 d . . .
H53A H 0.1377 1.1384 0.7707 0.106 Uiso 1 1 calc R . .
C54 C 0.11275(15) 0.9845(3) 0.79867(15) 0.0739(10) Uani 1 1 d . . .
H54A H 0.1493 0.9523 0.8171 0.089 Uiso 1 1 calc R . .
C55 C 0.09165(13) 0.6883(3) 0.79332(13) 0.0601(9) Uani 1 1 d . . .
C56 C 0.11513(16) 0.7138(4) 0.75272(15) 0.0787(11) Uani 1 1 d . . .
H56A H 0.1203 0.7937 0.7453 0.094 Uiso 1 1 calc R . .
C57 C 0.13140(19) 0.6254(5) 0.72254(17) 0.1014(14) Uani 1 1 d . . .
H57A H 0.1466 0.6469 0.6955 0.122 Uiso 1 1 calc R . .
C58 C 0.1248(2) 0.5065(5) 0.7329(2) 0.1126(16) Uani 1 1 d . . .
H58A H 0.1356 0.4469 0.7131 0.135 Uiso 1 1 calc R . .
C59 C 0.10217(19) 0.4768(4) 0.7731(2) 0.1023(14) Uani 1 1 d . . .
H59A H 0.0978 0.3966 0.7809 0.123 Uiso 1 1 calc R . .
C60 C 0.08601(16) 0.5655(3) 0.80188(17) 0.0784(11) Uani 1 1 d . . .
H60A H 0.0704 0.5428 0.8285 0.094 Uiso 1 1 calc R . .
C61 C 0.01429(15) 0.7530(3) 0.83772(16) 0.0632(9) Uani 1 1 d . . .
C62 C -0.03044(15) 0.6967(3) 0.79111(16) 0.0773(10) Uani 1 1 d . . .
H62A H -0.0241 0.6732 0.7582 0.093 Uiso 1 1 calc R . .
C63 C -0.08452(17) 0.6743(4) 0.7921(2) 0.0958(13) Uani 1 1 d . . .
H63A H -0.1132 0.6383 0.7600 0.115 Uiso 1 1 calc R . .
C64 C -0.0942(2) 0.7052(4) 0.8396(3) 0.1099(18) Uani 1 1 d . . .
H64A H -0.1296 0.6889 0.8408 0.132 Uiso 1 1 calc R . .
C65 C -0.0527(2) 0.7602(4) 0.8863(2) 0.1009(14) Uani 1 1 d . . .
H65A H -0.0600 0.7823 0.9189 0.121 Uiso 1 1 calc R . .
C66 C 0.00149(16) 0.7840(3) 0.88528(17) 0.0818(10) Uani 1 1 d . . .
H66A H 0.0293 0.8216 0.9175 0.098 Uiso 1 1 calc R . .
C67 C 0.12459(14) 0.7950(3) 0.89901(14) 0.0617(9) Uani 1 1 d . . .
C68 C 0.13474(14) 0.9008(3) 0.93255(15) 0.0748(9) Uani 1 1 d . . .
H68A H 0.1145 0.9695 0.9147 0.090 Uiso 1 1 calc R . .
C69 C 0.17324(18) 0.9080(5) 0.99068(18) 0.0988(13) Uani 1 1 d . . .
H69A H 0.1777 0.9797 1.0112 0.119 Uiso 1 1 calc R . .
C70 C 0.20411(19) 0.8114(6) 1.01743(18) 0.1102(17) Uani 1 1 d . . .
H70A H 0.2304 0.8164 1.0564 0.132 Uiso 1 1 calc R . .
C71 C 0.19683(16) 0.7043(5) 0.98700(17) 0.0979(13) Uani 1 1 d . . .
H71A H 0.2179 0.6371 1.0055 0.118 Uiso 1 1 calc R . .
C72 C 0.15774(14) 0.6975(3) 0.92845(14) 0.0709(9) Uani 1 1 d . . .
H72A H 0.1537 0.6253 0.9084 0.085 Uiso 1 1 calc R . .

loop_
_atom_site_aniso_label
_atom_site_aniso_U_11
_atom_site_aniso_U_22
_atom_site_aniso_U_33
_atom_site_aniso_U_23
_atom_site_aniso_U_13
_atom_site_aniso_U_12
Fe1 0.0527(2) 0.0558(2) 0.0510(2) 0.0060(3) 0.02324(19) -0.0007(3)
N1 0.0514(15) 0.0618(17) 0.0425(14) -0.0011(12) 0.0173(13) -0.0013(13)
N2 0.086(2) 0.0813(18) 0.0611(17) -0.0091(15) 0.0312(16) -0.0370(17)
N3 0.110(2) 0.0792(18) 0.0455(15) -0.0092(14) 0.0369(16) -0.0273(16)
N4 0.0672(18) 0.0595(17) 0.0472(15) -0.0056(13) 0.0273(14) -0.0087(14)
N5 0.0512(17) 0.0528(17) 0.0600(16) 0.0112(13) 0.0220(14) -0.0023(14)
N6 0.0459(16) 0.0632(17) 0.107(2) -0.0055(16) 0.0224(15) 0.0016(14)
N7 0.0594(18) 0.0710(19) 0.0771(19) -0.0040(15) 0.0109(16) -0.0040(15)
N8 0.0573(18) 0.0512(16) 0.0606(16) 0.0042(13) 0.0245(14) -0.0025(14)
N9 0.0541(16) 0.0624(17) 0.0541(15) 0.0151(13) 0.0247(14) 0.0076(14)
N10 0.083(2) 0.0884(19) 0.0638(17) 0.0218(15) 0.0383(17) 0.0172(16)
N11 0.078(2) 0.116(2) 0.075(2) 0.0345(18) 0.0259(19) 0.0291(19)
N12 0.0536(16) 0.0677(18) 0.0661(18) 0.0098(14) 0.0311(15) 0.0102(13)
B1 0.049(2) 0.043(2) 0.060(2) 0.0041(18) 0.0192(19) -0.0026(17)
B2 0.052(2) 0.061(2) 0.048(2) 0.0015(19) 0.0193(18) 0.0004(19)
C1 0.072(2) 0.092(2) 0.0458(19) -0.0073(17) 0.0181(18) -0.0094(19)
C2 0.210(6) 0.247(6) 0.117(4) -0.120(4) 0.106(4) -0.178(5)
C3 0.133(4) 0.120(3) 0.075(3) -0.022(2) 0.030(3) -0.067(3)
C4 0.0477(16) 0.0461(16) 0.0417(16) -0.0010(13) 0.0179(14) 0.0028(14)
C5 0.0488(17) 0.0501(17) 0.0487(17) 0.0036(14) 0.0237(15) 0.0044(15)
C6 0.156(4) 0.109(3) 0.065(3) -0.019(2) 0.050(3) -0.046(3)
C7 0.185(5) 0.151(4) 0.067(3) -0.031(3) 0.059(3) -0.086(4)
C8 0.113(3) 0.082(2) 0.062(2) -0.017(2) 0.039(2) -0.038(2)
C9 0.068(2) 0.053(2) 0.095(2) 0.0058(18) 0.030(2) -0.0005(17)
C10 0.085(3) 0.069(3) 0.305(8) 0.004(4) 0.091(4) 0.007(3)
C11 0.074(3) 0.064(3) 0.200(5) -0.002(3) 0.048(3) 0.006(2)
C12 0.056(2) 0.061(2) 0.0460(17) 0.0082(15) 0.0233(16) 0.0002(17)
C13 0.0505(18) 0.063(2) 0.0467(17) 0.0065(15) 0.0178(15) -0.0049(17)
C14 0.098(3) 0.080(3) 0.120(4) -0.010(3) 0.010(3) -0.012(3)
C15 0.114(4) 0.051(2) 0.223(6) -0.001(3) 0.018(4) -0.006(3)
C16 0.082(3) 0.061(2) 0.085(3) 0.0079(19) 0.027(2) 0.001(2)
C17 0.085(3) 0.100(3) 0.070(2) -0.002(2) 0.045(2) 0.004(2)
C18 0.101(3) 0.130(4) 0.086(3) 0.020(3) 0.043(3) 0.016(3)
C19 0.090(3) 0.087(3) 0.083(3) -0.015(2) 0.038(2) 0.001(2)
C20 0.063(2) 0.0545(18) 0.0461(17) 0.0010(15) 0.0242(16) -0.0091(16)
C21 0.0545(19) 0.0539(18) 0.059(2) 0.0124(15) 0.0210(17) 0.0000(15)
C22 0.083(3) 0.149(4) 0.139(5) 0.046(3) 0.048(3) 0.037(3)
C23 0.169(6) 0.240(7) 0.146(5) 0.085(5) 0.103(5) 0.154(5)
C24 0.079(3) 0.100(3) 0.096(3) 0.019(2) 0.052(2) 0.014(2)
C25 0.0504(19) 0.0451(18) 0.0551(19) 0.0005(15) 0.0196(16) -0.0028(15)
C26 0.094(3) 0.053(2) 0.080(2) 0.0100(18) 0.049(2) 0.0026(19)
C27 0.124(4) 0.083(3) 0.076(3) -0.002(2) 0.063(3) 0.006(2)
C28 0.097(3) 0.057(2) 0.085(3) -0.010(2) 0.044(2) 0.001(2)
C29 0.093(3) 0.050(2) 0.072(2) 0.0019(18) 0.036(2) 0.0077(19)
C30 0.072(2) 0.057(2) 0.0548(19) 0.0061(16) 0.0248(18) 0.0026(17)
C31 0.0512(19) 0.0509(18) 0.0472(18) 0.0110(15) 0.0144(17) 0.0031(16)
C32 0.060(2) 0.062(2) 0.058(2) 0.0058(16) 0.0214(17) -0.0057(17)
C33 0.059(2) 0.082(3) 0.089(3) 0.019(2) 0.028(2) -0.012(2)
C34 0.066(3) 0.103(3) 0.096(3) 0.036(3) 0.041(2) 0.016(2)
C35 0.083(3) 0.080(3) 0.095(3) 0.013(2) 0.050(2) 0.020(2)
C36 0.063(2) 0.065(2) 0.082(2) 0.0037(18) 0.032(2) 0.0092(18)
C37 0.0448(19) 0.0482(18) 0.060(2) -0.0009(15) 0.0191(17) -0.0016(15)
C38 0.065(2) 0.111(3) 0.067(2) 0.002(2) 0.017(2) 0.009(2)
C39 0.095(3) 0.131(4) 0.059(2) 0.004(2) 0.010(2) 0.008(3)
C40 0.080(3) 0.095(3) 0.077(3) 0.005(2) 0.000(2) 0.006(3)
C41 0.051(2) 0.091(3) 0.135(4) -0.027(3) -0.001(3) 0.012(2)
C42 0.069(2) 0.083(2) 0.087(3) -0.022(2) 0.020(2) 0.001(2)
C43 0.0548(19) 0.0418(17) 0.0575(19) -0.0035(15) 0.0212(17) 0.0008(16)
C44 0.064(2) 0.058(2) 0.076(2) 0.0024(18) 0.0194(19) -0.0028(17)
C45 0.079(3) 0.053(2) 0.115(3) 0.015(2) 0.036(3) -0.0057(19)
C46 0.111(3) 0.052(2) 0.096(3) 0.014(2) 0.060(3) 0.001(2)
C47 0.108(3) 0.060(2) 0.061(2) 0.0124(18) 0.025(2) 0.011(2)
C48 0.081(2) 0.054(2) 0.075(2) 0.0059(18) 0.022(2) -0.0051(18)
C49 0.060(2) 0.062(2) 0.0446(18) -0.0078(16) 0.0158(17) -0.0131(18)
C50 0.067(2) 0.056(2) 0.060(2) -0.0056(16) 0.0222(18) -0.0049(17)
C51 0.084(3) 0.057(2) 0.073(2) -0.0097(18) 0.021(2) 0.002(2)
C52 0.102(3) 0.061(2) 0.078(3) 0.0006(19) 0.019(3) -0.013(2)
C53 0.099(3) 0.081(3) 0.080(3) -0.005(2) 0.031(3) -0.036(3)
C54 0.064(2) 0.077(2) 0.072(2) 0.0046(19) 0.019(2) -0.013(2)
C55 0.053(2) 0.073(2) 0.0457(19) -0.0031(17) 0.0109(16) -0.0119(17)
C56 0.084(3) 0.097(3) 0.051(2) -0.012(2) 0.023(2) 0.000(2)
C57 0.111(4) 0.134(4) 0.063(3) -0.003(3) 0.040(3) 0.016(3)
C58 0.116(4) 0.121(4) 0.082(3) -0.049(3) 0.019(3) 0.009(3)
C59 0.099(3) 0.084(3) 0.113(4) -0.036(3) 0.031(3) -0.020(3)
C60 0.077(3) 0.073(3) 0.086(3) -0.015(2) 0.033(2) -0.013(2)
C61 0.060(2) 0.064(2) 0.060(2) 0.0124(17) 0.018(2) 0.0026(18)
C62 0.065(2) 0.088(3) 0.074(2) 0.021(2) 0.023(2) -0.008(2)
C63 0.065(3) 0.110(3) 0.099(3) 0.043(3) 0.018(2) -0.010(2)
C64 0.062(3) 0.139(4) 0.132(4) 0.077(4) 0.042(3) 0.012(3)
C65 0.084(3) 0.125(4) 0.114(4) 0.046(3) 0.061(3) 0.028(3)
C66 0.074(3) 0.096(3) 0.082(3) 0.020(2) 0.039(2) 0.007(2)
C67 0.054(2) 0.083(2) 0.051(2) -0.0023(19) 0.0232(17) 0.0018(19)
C68 0.061(2) 0.102(3) 0.061(2) -0.011(2) 0.0238(19) 0.000(2)
C69 0.072(3) 0.149(4) 0.073(3) -0.030(3) 0.027(2) -0.005(3)
C70 0.066(3) 0.209(6) 0.052(3) -0.030(3) 0.019(2) -0.014(3)
C71 0.067(3) 0.164(4) 0.060(3) 0.035(3) 0.023(2) 0.024(3)
C72 0.063(2) 0.094(3) 0.056(2) 0.0072(18) 0.0241(19) 0.007(2)

loop_
_atom_type_symbol
_atom_type_description
_atom_type_scat_dispersion_real
_atom_type_scat_dispersion_imag
_atom_type_scat_source
C C 0.0033 0.0016 'International Tables Vol C Tables 4.2.6.8 and 6.1.1.4'
H H 0.0000 0.0000 'International Tables Vol C Tables 4.2.6.8 and 6.1.1.4'
B B 0.0013 0.0007 'International Tables Vol C Tables 4.2.6.8 and 6.1.1.4'
N N 0.0061 0.0033 'International Tables Vol C Tables 4.2.6.8 and 6.1.1.4'
Fe Fe 0.3463 0.8444 'International Tables Vol C Tables 4.2.6.8 and 6.1.1.4'

loop_
_geom_angle_atom_site_label_1
_geom_angle_atom_site_label_2
_geom_angle_atom_site_label_3
_geom_angle
_geom_angle_site_symmetry_1
_geom_angle_site_symmetry_3
_geom_angle_publ_flag
N8 Fe1 N1 165.41(9) . . ?
N8 Fe1 N9 93.12(9) . . ?
N1 Fe1 N9 95.94(9) . . ?
N8 Fe1 N5 75.62(10) . . ?
N1 Fe1 N5 92.65(9) . . ?
N9 Fe1 N5 91.88(9) . . ?
N8 Fe1 N4 96.27(9) . . ?
N1 Fe1 N4 75.42(9) . . ?
N9 Fe1 N4 170.22(11) . . ?
N5 Fe1 N4 93.10(9) . . ?
N8 Fe1 N12 96.88(10) . . ?
N1 Fe1 N12 96.44(10) . . ?
N9 Fe1 N12 75.56(10) . . ?
N5 Fe1 N12 165.17(9) . . ?
N4 Fe1 N12 100.51(9) . . ?
C4 N1 C1 118.1(3) . . ?
C4 N1 Fe1 115.26(19) . . ?
C1 N1 Fe1 126.57(19) . . ?
C4 N2 C3 122.3(3) . . ?
C4 N2 H2A 118.9 . . ?
C3 N2 H2A 118.9 . . ?
C5 N3 C6 120.7(3) . . ?
C5 N3 C62 137.81(19) . 1_655 ?
C6 N3 C62 87.2(2) . 1_655 ?
C5 N3 H3A 119.6 . . ?
C6 N3 H3A 119.6 . . ?
C62 N3 H3A 45.5 1_655 . ?
C5 N4 C8 118.1(2) . . ?
C5 N4 Fe1 111.86(19) . . ?
C8 N4 Fe1 124.6(2) . . ?
C12 N5 C9 118.5(3) . . ?
C12 N5 Fe1 113.26(19) . . ?
C9 N5 Fe1 125.0(2) . . ?
C12 N6 C11 118.9(3) . . ?
C12 N6 H6A 120.6 . . ?
C11 N6 H6A 120.6 . . ?
C13 N7 C14 122.5(3) . . ?
C13 N7 H7A 118.8 . . ?
C14 N7 H7A 118.8 . . ?
C13 N8 C16 117.5(3) . . ?
C13 N8 Fe1 115.8(2) . . ?
C16 N8 Fe1 126.1(2) . . ?
C20 N9 C17 116.6(3) . . ?
C20 N9 Fe1 114.0(2) . . ?
C17 N9 Fe1 126.3(2) . . ?
C20 N10 C19 121.1(3) . . ?
C20 N10 H10A 119.5 . . ?
C19 N10 H10A 119.5 . . ?
C21 N11 C22 120.1(3) . . ?
C21 N11 H11A 120.0 . . ?
C22 N11 H11A 120.0 . . ?
C21 N12 C24 117.0(3) . . ?
C21 N12 Fe1 114.0(2) . . ?
C24 N12 Fe1 127.0(2) . . ?
C37 B1 C25 108.9(3) . . ?
C37 B1 C43 110.8(3) . . ?
C25 B1 C43 109.4(3) . . ?
C37 B1 C31 109.8(3) . . ?
C25 B1 C31 110.6(3) . . ?
C43 B1 C31 107.3(3) . . ?
C61 B2 C49 108.7(3) . . ?
C61 B2 C55 111.0(3) . . ?
C49 B2 C55 109.8(3) . . ?
C61 B2 C67 107.5(3) . . ?
C49 B2 C67 110.5(3) . . ?
C55 B2 C67 109.3(3) . . ?
C2 C1 N1 113.8(3) . . ?
C2 C1 H1A 108.8 . . ?
N1 C1 H1A 108.8 . . ?
C2 C1 H1B 108.8 . . ?
N1 C1 H1B 108.8 . . ?
H1A C1 H1B 107.7 . . ?
C3 C2 C1 129.0(4) . . ?
C3 C2 H2B 105.0 . . ?
C1 C2 H2B 105.0 . . ?
C3 C2 H2C 105.0 . . ?
C1 C2 H2C 105.0 . . ?
H2B C2 H2C 105.9 . . ?
C2 C3 N2 111.0(3) . . ?
C2 C3 H3B 109.4 . . ?
N2 C3 H3B 109.4 . . ?
C2 C3 H3C 109.4 . . ?
N2 C3 H3C 109.4 . . ?
H3B C3 H3C 108.0 . . ?
N1 C4 N2 125.3(3) . . ?
N1 C4 C5 116.1(2) . . ?
N2 C4 C5 118.6(2) . . ?
N4 C5 N3 124.7(3) . . ?
N4 C5 C4 117.9(2) . . ?
N3 C5 C4 117.3(2) . . ?
C7 C6 N3 109.8(3) . . ?
C7 C6 H6B 109.7 . . ?
N3 C6 H6B 109.7 . . ?
C7 C6 H6C 109.7 . . ?
N3 C6 H6C 109.7 . . ?
H6B C6 H6C 108.2 . . ?
C6 C7 C8 116.6(4) . . ?
C6 C7 H7B 108.1 . . ?
C8 C7 H7B 108.1 . . ?
C6 C7 H7C 108.1 . . ?
C8 C7 H7C 108.1 . . ?
H7B C7 H7C 107.3 . . ?
N4 C8 C7 112.0(3) . . ?
N4 C8 H8A 109.2 . . ?
C7 C8 H8A 109.2 . . ?
N4 C8 H8B 109.2 . . ?
C7 C8 H8B 109.2 . . ?
H8A C8 H8B 107.9 . . ?
N5 C9 C10 113.8(3) . . ?
N5 C9 H9A 108.8 . . ?
C10 C9 H9A 108.8 . . ?
N5 C9 H9B 108.8 . . ?
C10 C9 H9B 108.8 . . ?
H9A C9 H9B 107.7 . . ?
C11 C10 C9 116.7(4) . . ?
C11 C10 H10B 108.1 . . ?
C9 C10 H10B 108.1 . . ?
C11 C10 H10C 108.1 . . ?
C9 C10 H10C 108.1 . . ?
H10B C10 H10C 107.3 . . ?
C10 C11 N6 114.8(4) . . ?
C10 C11 H11B 108.6 . . ?
N6 C11 H11B 108.6 . . ?
C10 C11 H11C 108.6 . . ?
N6 C11 H11C 108.6 . . ?
H11B C11 H11C 107.5 . . ?
N5 C12 N6 125.8(3) . . ?
N5 C12 C13 116.6(3) . . ?
N6 C12 C13 117.6(3) . . ?
N8 C13 N7 125.1(3) . . ?
N8 C13 C12 115.5(3) . . ?
N7 C13 C12 119.4(3) . . ?
N7 C14 C15 111.0(4) . . ?
N7 C14 H14A 109.4 . . ?
C15 C14 H14A 109.4 . . ?
N7 C14 H14B 109.4 . . ?
C15 C14 H14B 109.4 . . ?
H14A C14 H14B 108.0 . . ?
C14 C15 C16 118.2(4) . . ?
C14 C15 H15A 107.8 . . ?
C16 C15 H15A 107.8 . . ?
C14 C15 H15B 107.8 . . ?
C16 C15 H15B 107.8 . . ?
H15A C15 H15B 107.1 . . ?
C15 C16 N8 114.1(3) . . ?
C15 C16 H16A 108.7 . . ?
N8 C16 H16A 108.7 . . ?
C15 C16 H16B 108.7 . . ?
N8 C16 H16B 108.7 . . ?
H16A C16 H16B 107.6 . . ?
N9 C17 C18 115.1(3) . . ?
N9 C17 H17A 108.5 . . ?
C18 C17 H17A 108.5 . . ?
N9 C17 H17B 108.5 . . ?
C18 C17 H17B 108.5 . . ?
H17A C17 H17B 107.5 . . ?
C19 C18 C17 109.0(4) . . ?
C19 C18 H18A 109.9 . . ?
C17 C18 H18A 109.9 . . ?
C19 C18 H18B 109.9 . . ?
C17 C18 H18B 109.9 . . ?
H18A C18 H18B 108.3 . . ?
C18 C19 N10 109.2(3) . . ?
C18 C19 H19A 109.8 . . ?
N10 C19 H19A 109.8 . . ?
C18 C19 H19B 109.8 . . ?
N10 C19 H19B 109.8 . . ?
H19A C19 H19B 108.3 . . ?
N9 C20 N10 124.0(3) . . ?
N9 C20 C21 117.4(3) . . ?
N10 C20 C21 118.5(3) . . ?
N12 C21 N11 126.2(3) . . ?
N12 C21 C20 114.7(3) . . ?
N11 C21 C20 119.0(3) . . ?
C23 C22 N11 112.6(4) . . ?
C23 C22 H22A 109.1 . . ?
N11 C22 H22A 109.1 . . ?
C23 C22 H22B 109.1 . . ?
N11 C22 H22B 109.1 . . ?
H22A C22 H22B 107.8 . . ?
C22 C23 C24 119.9(4) . . ?
C22 C23 H23A 107.3 . . ?
C24 C23 H23A 107.3 . . ?
C22 C23 H23B 107.3 . . ?
C24 C23 H23B 107.3 . . ?
H23A C23 H23B 106.9 . . ?
C23 C24 N12 115.7(3) . . ?
C23 C24 H24A 108.4 . . ?
N12 C24 H24A 108.4 . . ?
C23 C24 H24B 108.4 . . ?
N12 C24 H24B 108.4 . . ?
H24A C24 H24B 107.4 . . ?
C30 C25 C26 113.5(3) . . ?
C30 C25 B1 120.5(3) . . ?
C26 C25 B1 126.0(3) . . ?
C27 C26 C25 123.1(3) . . ?
C27 C26 H26A 118.4 . . ?
C25 C26 H26A 118.4 . . ?
C28 C27 C26 121.2(3) . . ?
C28 C27 H27A 119.4 . . ?
C26 C27 H27A 119.4 . . ?
C27 C28 C29 118.5(3) . . ?
C27 C28 H28A 120.7 . . ?
C29 C28 H28A 120.7 . . ?
C28 C29 C30 120.3(3) . . ?
C28 C29 H29A 119.9 . . ?
C30 C29 H29A 119.9 . . ?
C29 C30 C25 123.3(3) . . ?
C29 C30 H30A 118.3 . . ?
C25 C30 H30A 118.3 . . ?
C32 C31 C36 114.0(3) . . ?
C32 C31 B1 126.2(3) . . ?
C36 C31 B1 119.8(3) . . ?
C33 C32 C31 123.6(3) . . ?
C33 C32 H32A 118.2 . . ?
C31 C32 H32A 118.2 . . ?
C34 C33 C32 120.4(4) . . ?
C34 C33 H33A 119.8 . . ?
C32 C33 H33A 119.8 . . ?
C33 C34 C35 119.0(3) . . ?
C33 C34 H34A 120.5 . . ?
C35 C34 H34A 120.5 . . ?
C34 C35 C36 119.2(3) . . ?
C34 C35 H35A 120.4 . . ?
C36 C35 H35A 120.4 . . ?
C35 C36 C31 123.7(3) . . ?
C35 C36 H36A 118.1 . . ?
C31 C36 H36A 118.1 . . ?
C38 C37 C42 114.0(3) . . ?
C38 C37 B1 125.7(3) . . ?
C42 C37 B1 120.3(3) . . ?
C37 C38 C39 123.5(3) . . ?
C37 C38 H38A 118.3 . . ?
C39 C38 H38A 118.3 . . ?
C40 C39 C38 121.9(4) . . ?
C40 C39 H39A 119.0 . . ?
C38 C39 H39A 119.0 . . ?
C39 C40 C41 118.2(4) . . ?
C39 C40 H40A 120.9 . . ?
C41 C40 H40A 120.9 . . ?
C40 C41 C42 120.7(4) . . ?
C40 C41 H41A 119.6 . . ?
C42 C41 H41A 119.6 . . ?
C37 C42 C41 121.7(4) . . ?
C37 C42 H42A 119.1 . . ?
C41 C42 H42A 119.1 . . ?
C44 C43 C48 114.3(3) . . ?
C44 C43 B1 124.9(3) . . ?
C48 C43 B1 120.6(3) . . ?
C43 C44 C45 123.4(3) . . ?
C43 C44 H44A 118.3 . . ?
C45 C44 H44A 118.3 . . ?
C46 C45 C44 120.6(4) . . ?
C46 C45 H45A 119.7 . . ?
C44 C45 H45A 119.7 . . ?
C45 C46 C47 118.7(3) . . ?
C45 C46 H46A 120.7 . . ?
C47 C46 H46A 120.7 . . ?
C46 C47 C48 119.1(4) . . ?
C46 C47 H47A 120.4 . . ?
C48 C47 H47A 120.4 . . ?
C43 C48 C47 123.8(3) . . ?
C43 C48 H48A 118.1 . . ?
C47 C48 H48A 118.1 . . ?
C50 C49 C54 114.8(3) . . ?
C50 C49 B2 123.8(3) . . ?
C54 C49 B2 121.4(3) . . ?
C49 C50 C51 123.6(3) . . ?
C49 C50 H50A 118.2 . . ?
C51 C50 H50A 118.2 . . ?
C52 C51 C50 119.5(4) . . ?
C52 C51 H51A 120.3 . . ?
C50 C51 H51A 120.3 . . ?
C53 C52 C51 120.1(4) . . ?
C53 C52 H52A 119.9 . . ?
C51 C52 H52A 119.9 . . ?
C52 C53 C54 120.4(4) . . ?
C52 C53 H53A 119.8 . . ?
C54 C53 H53A 119.8 . . ?
C49 C54 C53 121.6(4) . . ?
C49 C54 H54A 119.2 . . ?
C53 C54 H54A 119.2 . . ?
C56 C55 C60 114.1(3) . . ?
C56 C55 B2 125.0(3) . . ?
C60 C55 B2 120.8(3) . . ?
C55 C56 C57 123.2(4) . . ?
C55 C56 H56A 118.4 . . ?
C57 C56 H56A 118.4 . . ?
C58 C57 C56 119.9(4) . . ?
C58 C57 H57A 120.1 . . ?
C56 C57 H57A 120.1 . . ?
C57 C58 C59 119.0(4) . . ?
C57 C58 H58A 120.5 . . ?
C59 C58 H58A 120.5 . . ?
C60 C59 C58 120.0(4) . . ?
C60 C59 H59A 120.0 . . ?
C58 C59 H59A 120.0 . . ?
C59 C60 C55 123.7(4) . . ?
C59 C60 H60A 118.1 . . ?
C55 C60 H60A 118.1 . . ?
C66 C61 C62 114.9(3) . . ?
C66 C61 B2 123.8(3) . . ?
C62 C61 B2 121.1(3) . . ?
C61 C62 C63 122.9(4) . . ?
C61 C62 H62A 118.5 . . ?
C63 C62 H62A 118.5 . . ?
C64 C63 C62 119.5(4) . . ?
C64 C63 H63A 120.2 . . ?
C62 C63 H63A 120.2 . . ?
C63 C64 C65 120.5(4) . . ?
C63 C64 H64A 119.8 . . ?
C65 C64 H64A 119.8 . . ?
C64 C65 C66 120.2(4) . . ?
C64 C65 H65A 119.9 . . ?
C66 C65 H65A 119.9 . . ?
C61 C66 C65 122.0(4) . . ?
C61 C66 H66A 119.0 . . ?
C65 C66 H66A 119.0 . . ?
C72 C67 C68 114.6(3) . . ?
C72 C67 B2 124.3(3) . . ?
C68 C67 B2 121.0(3) . . ?
C69 C68 C67 123.3(4) . . ?
C69 C68 H68A 118.3 . . ?
C67 C68 H68A 118.3 . . ?
C70 C69 C68 120.0(4) . . ?
C70 C69 H69A 120.0 . . ?
C68 C69 H69A 120.0 . . ?
C69 C70 C71 119.9(4) . . ?
C69 C70 H70A 120.1 . . ?
C71 C70 H70A 120.1 . . ?
C70 C71 C72 119.8(4) . . ?
C70 C71 H71A 120.1 . . ?
C72 C71 H71A 120.1 . . ?
C67 C72 C71 122.3(4) . . ?
C67 C72 H72A 118.9 . . ?
C71 C72 H72A 118.9 . . ?

loop_
_geom_bond_atom_site_label_1
_geom_bond_atom_site_label_2
_geom_bond_distance
_geom_bond_site_symmetry_2
_geom_bond_publ_flag
Fe1 N8 2.144(3) . ?
Fe1 N1 2.161(3) . ?
Fe1 N9 2.164(2) . ?
Fe1 N5 2.185(2) . ?
Fe1 N4 2.186(2) . ?
Fe1 N12 2.192(3) . ?
N1 C4 1.279(3) . ?
N1 C1 1.469(4) . ?
N2 C4 1.335(3) . ?
N2 C3 1.442(4) . ?
N2 H2A 0.8600 . ?
N3 C5 1.354(3) . ?
N3 C6 1.445(4) . ?
N3 C62 3.328(4) 1_655 ?
N3 H3A 0.8600 . ?
N4 C5 1.286(3) . ?
N4 C8 1.468(4) . ?
N5 C12 1.288(3) . ?
N5 C9 1.443(4) . ?
N6 C12 1.353(3) . ?
N6 C11 1.433(4) . ?
N6 H6A 0.8600 . ?
N7 C13 1.340(4) . ?
N7 C14 1.429(4) . ?
N7 H7A 0.8600 . ?
N8 C13 1.304(3) . ?
N8 C16 1.459(4) . ?
N9 C20 1.281(4) . ?
N9 C17 1.458(4) . ?
N10 C20 1.338(3) . ?
N10 C19 1.447(4) . ?
N10 H10A 0.8600 . ?
N11 C21 1.336(4) . ?
N11 C22 1.441(5) . ?
N11 H11A 0.8600 . ?
N12 C21 1.288(4) . ?
N12 C24 1.454(4) . ?
B1 C37 1.638(5) . ?
B1 C25 1.640(5) . ?
B1 C43 1.648(4) . ?
B1 C31 1.655(5) . ?
B2 C61 1.641(5) . ?
B2 C49 1.644(5) . ?
B2 C55 1.645(5) . ?
B2 C67 1.646(5) . ?
C1 C2 1.396(5) . ?
C1 H1A 0.9700 . ?
C1 H1B 0.9700 . ?
C2 C3 1.335(5) . ?
C2 H2B 0.9700 . ?
C2 H2C 0.9700 . ?
C3 H3B 0.9700 . ?
C3 H3C 0.9700 . ?
C4 C5 1.478(4) . ?
C6 C7 1.377(5) . ?
C6 H6B 0.9700 . ?
C6 H6C 0.9700 . ?
C7 C8 1.482(5) . ?
C7 H7B 0.9700 . ?
C7 H7C 0.9700 . ?
C8 H8A 0.9700 . ?
C8 H8B 0.9700 . ?
C9 C10 1.511(5) . ?
C9 H9A 0.9700 . ?
C9 H9B 0.9700 . ?
C10 C11 1.342(5) . ?
C10 H10B 0.9700 . ?
C10 H10C 0.9700 . ?
C11 H11B 0.9700 . ?
C11 H11C 0.9700 . ?
C12 C13 1.489(4) . ?
C14 C15 1.435(6) . ?
C14 H14A 0.9700 . ?
C14 H14B 0.9700 . ?
C15 C16 1.448(5) . ?
C15 H15A 0.9700 . ?
C15 H15B 0.9700 . ?
C16 H16A 0.9700 . ?
C16 H16B 0.9700 . ?
C17 C18 1.468(5) . ?
C17 H17A 0.9700 . ?
C17 H17B 0.9700 . ?
C18 C19 1.433(5) . ?
C18 H18A 0.9700 . ?
C18 H18B 0.9700 . ?
C19 H19A 0.9700 . ?
C19 H19B 0.9700 . ?
C20 C21 1.494(4) . ?
C22 C23 1.393(6) . ?
C22 H22A 0.9700 . ?
C22 H22B 0.9700 . ?
C23 C24 1.407(5) . ?
C23 H23A 0.9700 . ?
C23 H23B 0.9700 . ?
C24 H24A 0.9700 . ?
C24 H24B 0.9700 . ?
C25 C30 1.397(4) . ?
C25 C26 1.398(4) . ?
C26 C27 1.381(4) . ?
C26 H26A 0.9300 . ?
C27 C28 1.349(5) . ?
C27 H27A 0.9300 . ?
C28 C29 1.367(4) . ?
C28 H28A 0.9300 . ?
C29 C30 1.387(4) . ?
C29 H29A 0.9300 . ?
C30 H30A 0.9300 . ?
C31 C32 1.384(4) . ?
C31 C36 1.390(4) . ?
C32 C33 1.380(4) . ?
C32 H32A 0.9300 . ?
C33 C34 1.356(5) . ?
C33 H33A 0.9300 . ?
C34 C35 1.382(5) . ?
C34 H34A 0.9300 . ?
C35 C36 1.385(4) . ?
C35 H35A 0.9300 . ?
C36 H36A 0.9300 . ?
C37 C38 1.368(4) . ?
C37 C42 1.377(4) . ?
C38 C39 1.403(5) . ?
C38 H38A 0.9300 . ?
C39 C40 1.301(5) . ?
C39 H39A 0.9300 . ?
C40 C41 1.357(6) . ?
C40 H40A 0.9300 . ?
C41 C42 1.430(5) . ?
C41 H41A 0.9300 . ?
C42 H42A 0.9300 . ?
C43 C44 1.371(4) . ?
C43 C48 1.388(4) . ?
C44 C45 1.376(4) . ?
C44 H44A 0.9300 . ?
C45 C46 1.367(5) . ?
C45 H45A 0.9300 . ?
C46 C47 1.372(5) . ?
C46 H46A 0.9300 . ?
C47 C48 1.389(4) . ?
C47 H47A 0.9300 . ?
C48 H48A 0.9300 . ?
C49 C50 1.388(4) . ?
C49 C54 1.393(4) . ?
C50 C51 1.394(4) . ?
C50 H50A 0.9300 . ?
C51 C52 1.355(5) . ?
C51 H51A 0.9300 . ?
C52 C53 1.347(5) . ?
C52 H52A 0.9300 . ?
C53 C54 1.417(5) . ?
C53 H53A 0.9300 . ?
C54 H54A 0.9300 . ?
C55 C56 1.388(4) . ?
C55 C60 1.403(4) . ?
C56 C57 1.396(5) . ?
C56 H56A 0.9300 . ?
C57 C58 1.374(6) . ?
C57 H57A 0.9300 . ?
C58 C59 1.375(6) . ?
C58 H58A 0.9300 . ?
C59 C60 1.374(5) . ?
C59 H59A 0.9300 . ?
C60 H60A 0.9300 . ?
C61 C66 1.384(4) . ?
C61 C62 1.406(5) . ?
C62 C63 1.410(5) . ?
C62 H62A 0.9300 . ?
C63 C64 1.340(6) . ?
C63 H63A 0.9300 . ?
C64 C65 1.362(6) . ?
C64 H64A 0.9300 . ?
C65 C66 1.416(5) . ?
C65 H65A 0.9300 . ?
C66 H66A 0.9300 . ?
C67 C72 1.392(4) . ?
C67 C68 1.406(4) . ?
C68 C69 1.383(5) . ?
C68 H68A 0.9300 . ?
C69 C70 1.343(6) . ?
C69 H69A 0.9300 . ?
C70 C71 1.384(6) . ?
C70 H70A 0.9300 . ?
C71 C72 1.396(5) . ?
C71 H71A 0.9300 . ?
C72 H72A 0.9300 . ?
